data_2218195
loop_
_publ_author_name
'Saaidi, Pierre-Lo\?\"ic'
'Chazal, Pierre-Etienne'
'Maurin, Philippe'
'Jeanneau, Erwann'
'Hasserodt, Jens'

_publ_section_title
;
 3,5,7-Tripropyl-1-azaadamantane-4,6,10-triol
;
_journal_coeditor_code NC2092
_journal_issue 5
_journal_name_full 'Acta Crystallographica Section E'
_journal_page_first o803
_journal_page_last o804
_journal_paper_doi 10.1107/S1600536808006284
_journal_volume 64
_journal_year 2008
_chemical_formula_iupac 'C18 H33 N O3'
_chemical_formula_moiety 'C18 H33 N O3'
_chemical_formula_sum 'C18 H33 N O3'
_chemical_formula_weight 311.45
_chemical_name_systematic
;
3,5,7-Tripropyl-1-azaadamantane-4,6,10-triol
;
_space_group_IT_number 14
_symmetry_cell_setting monoclinic
_symmetry_space_group_name_Hall '-P 2ybc'
_symmetry_space_group_name_H-M 'P 1 21/c 1'
_atom_sites_solution_hydrogens geom
_atom_sites_solution_primary direct
_cell_angle_alpha 90.0000
_cell_angle_beta 114.4470(10)
_cell_angle_gamma 90.0000
_cell_formula_units_Z 8
_cell_length_a 13.1922(2)
_cell_length_b 22.6174(5)
_cell_length_c 13.1144(3)
_cell_measurement_reflns_used 8626
_cell_measurement_temperature 150
_cell_measurement_theta_max 27.878
_cell_measurement_theta_min 0.730
_cell_volume 3562.17(13)
_computing_cell_refinement 'DENZO/SCALEPACK (Otwinowski & Minor, 1997)'
_computing_data_collection 'COLLECT (Nonius, 2001).'
_computing_data_reduction 'DENZO/SCALEPACK (Otwinowski & Minor, 1997)'
_computing_molecular_graphics 'DIAMOND (Brandenburg & Putz, 1996)'
_computing_publication_material 'CRYSTALS (Betteridge <i>et al.</i>,  2003)'
_computing_structure_refinement 'CRYSTALS (Betteridge <i>et al.</i>,  2003)'
_computing_structure_solution 'SIR97 (Altomare <i>et al.</i>,  1999)'
_diffrn_ambient_temperature 150
_diffrn_measured_fraction_theta_full 0.997
_diffrn_measured_fraction_theta_max 0.997
_diffrn_measurement_device_type 'Nonius KappaCCD'
_diffrn_measurement_method '\f & \w scans'
_diffrn_radiation_monochromator graphite
_diffrn_radiation_type 'Mo K\a'
_diffrn_radiation_wavelength 0.71069
_diffrn_reflns_av_R_equivalents 0.027
_diffrn_reflns_limit_h_max 17
_diffrn_reflns_limit_h_min -16
_diffrn_reflns_limit_k_max 29
_diffrn_reflns_limit_k_min -29
_diffrn_reflns_limit_l_max 17
_diffrn_reflns_limit_l_min -17
_diffrn_reflns_number 16642
_diffrn_reflns_theta_full 27.892
_diffrn_reflns_theta_max 27.892
_diffrn_reflns_theta_min 1.801
_diffrn_standards_number 0
_exptl_absorpt_coefficient_mu 0.077
_exptl_absorpt_correction_type none
_exptl_crystal_colour colorless
_exptl_crystal_density_diffrn 1.162
_exptl_crystal_density_method 'not measured'
_exptl_crystal_description block
_exptl_crystal_F_000 1376
_exptl_crystal_size_max 0.43
_exptl_crystal_size_mid 0.35
_exptl_crystal_size_min 0.14
_refine_diff_density_max 0.29
_refine_diff_density_min -0.18
_refine_ls_extinction_method None
_refine_ls_goodness_of_fit_ref 1.0564
_refine_ls_hydrogen_treatment constr
_refine_ls_matrix_type full
_refine_ls_number_parameters 397
_refine_ls_number_reflns 5272
_refine_ls_number_restraints 0
_refine_ls_R_factor_all 0.0754
_refine_ls_R_factor_gt 0.0449
_refine_ls_shift/su_max 0.000263
_refine_ls_structure_factor_coef F
_refine_ls_weighting_details
;
Method, part 1, Chebychev polynomial, (Watkin, 1994, Prince, 1982)
[weight] = 1.0/[A~0~*T~0~(x)+A~1~*T~1~(x) ... +A~n-1~]*T~n-1~(x)]
where A~i~ are the Chebychev coefficients listed below and x= Fcalc/Fmax
Method = Robust Weighting (Prince, 1982)
W = [weight] * [1-(deltaF/6*sigmaF)^2^]^2^
A~i~ are: 0.361 0.287 0.915E-01
;
_refine_ls_weighting_scheme calc
_refine_ls_wR_factor_all 0.1045
_refine_ls_wR_factor_gt 0.0538
_refine_ls_wR_factor_ref 0.0538
_reflns_number_gt 5272
_reflns_number_total 8498
_reflns_threshold_expression I>2\s(I)
_cod_data_source_file nc2092.cif
_cod_data_source_block I
_cod_original_sg_symbol_H-M 'P 21/c'
_cod_database_code 2218195
_cod_database_fobs_code 2218195

loop_
_symmetry_equiv_pos_as_xyz
x,y,z
-x,-y,-z
-x,y+1/2,-z+1/2
x,-y+1/2,z+1/2

loop_
_atom_site_type_symbol
_atom_site_label
_atom_site_fract_x
_atom_site_fract_y
_atom_site_fract_z
_atom_site_U_iso_or_equiv
_atom_site_adp_type
_atom_site_occupancy
O O4 0.22669(10) 0.25151(5) 0.14425(9) 0.0370 Uani 1.0000
C C22 0.31510(13) 0.23591(7) 0.24925(13) 0.0319 Uani 1.0000
C C21 0.32122(13) 0.16842(7) 0.27185(13) 0.0317 Uani 1.0000
C C28 0.22217(13) 0.14597(8) 0.29517(13) 0.0321 Uani 1.0000
O O6 0.11955(9) 0.14471(6) 0.19701(9) 0.0394 Uani 1.0000
C C25 0.21442(12) 0.18139(7) 0.39228(13) 0.0307 Uani 1.0000
C C24 0.20674(12) 0.24822(7) 0.36626(13) 0.0307 Uani 1.0000
C C23 0.30828(13) 0.27030(7) 0.34760(13) 0.0318 Uani 1.0000
C C32 0.30115(14) 0.33789(8) 0.32981(15) 0.0363 Uani 1.0000
C C33 0.40054(15) 0.36720(8) 0.31923(16) 0.0427 Uani 1.0000
C C34 0.38186(18) 0.43335(9) 0.29532(17) 0.0490 Uani 1.0000
C C27 0.41327(13) 0.25457(7) 0.45347(14) 0.0335 Uani 1.0000
N N2 0.42274(11) 0.19088(6) 0.47731(11) 0.0325 Uani 1.0000
C C26 0.32503(13) 0.17096(8) 0.49585(13) 0.0323 Uani 1.0000
C C20 0.42662(13) 0.15834(8) 0.38098(13) 0.0332 Uani 1.0000
O O5 0.10637(9) 0.26078(5) 0.26700(9) 0.0358 Uani 1.0000
C C35 0.11432(13) 0.16295(8) 0.41669(14) 0.0348 Uani 1.0000
C C36 0.11823(16) 0.10271(9) 0.47005(18) 0.0468 Uani 1.0000
C C37 0.01314(19) 0.09196(11) 0.4888(2) 0.0652 Uani 1.0000
C C29 0.32990(14) 0.13606(8) 0.17273(14) 0.0360 Uani 1.0000
C C30 0.33494(17) 0.06849(8) 0.17741(15) 0.0426 Uani 1.0000
C C31 0.33958(17) 0.04267(9) 0.07231(16) 0.0464 Uani 1.0000
O O2 0.67551(10) 0.29792(6) 0.42136(11) 0.0413 Uani 1.0000
C C6 0.77461(13) 0.29360(8) 0.40309(14) 0.0353 Uani 1.0000
C C7 0.75659(13) 0.26000(8) 0.29401(14) 0.0338 Uani 1.0000
C C8 0.87254(14) 0.25041(8) 0.29625(15) 0.0380 Uani 1.0000
N N1 0.93330(11) 0.30585(7) 0.30284(12) 0.0385 Uani 1.0000
C C2 0.86849(14) 0.34194(9) 0.20364(14) 0.0380 Uani 1.0000
C C3 0.75199(13) 0.35754(8) 0.19632(13) 0.0333 Uani 1.0000
C C10 0.69017(12) 0.29876(8) 0.19190(13) 0.0320 Uani 1.0000
O O3 0.58136(9) 0.30951(5) 0.18883(9) 0.0341 Uani 1.0000
C C4 0.76841(13) 0.39174(8) 0.30365(13) 0.0350 Uani 1.0000
C C5 0.83343(13) 0.35359(8) 0.40852(14) 0.0351 Uani 1.0000
C C9 0.94652(14) 0.33854(9) 0.40532(14) 0.0392 Uani 1.0000
C C14 0.85052(15) 0.38593(8) 0.51758(14) 0.0402 Uani 1.0000
C C15 0.91418(17) 0.44422(9) 0.54001(16) 0.0468 Uani 1.0000
C C16 0.9286(2) 0.47099(10) 0.65167(17) 0.0577 Uani 1.0000
O O1 0.66640(10) 0.41465(6) 0.30104(10) 0.0421 Uani 1.0000
C C11 0.68602(14) 0.39337(8) 0.08912(14) 0.0377 Uani 1.0000
C C12 0.72891(18) 0.45457(9) 0.08051(17) 0.0520 Uani 1.0000
C C13 0.6514(2) 0.48575(10) -0.02511(18) 0.0578 Uani 1.0000
C C17 0.70163(15) 0.19948(8) 0.29070(15) 0.0399 Uani 1.0000
C C18 0.6838(2) 0.16093(9) 0.19042(19) 0.0578 Uani 1.0000
C C19 0.6477(2) 0.09893(10) 0.1998(2) 0.0639 Uani 1.0000
H H221 0.3844 0.2468 0.2435 0.0364 Uiso 1.0000
H H281 0.2387 0.1039 0.3201 0.0372 Uiso 1.0000
H H241 0.2047 0.2695 0.4312 0.0362 Uiso 1.0000
H H321 0.2918 0.3557 0.3926 0.0433 Uiso 1.0000
H H322 0.2344 0.3461 0.2617 0.0433 Uiso 1.0000
H H331 0.4665 0.3621 0.3906 0.0517 Uiso 1.0000
H H332 0.4140 0.3482 0.2579 0.0522 Uiso 1.0000
H H341 0.4453 0.4515 0.2884 0.0734 Uiso 1.0000
H H342 0.3710 0.4531 0.3553 0.0734 Uiso 1.0000
H H343 0.3152 0.4400 0.2268 0.0738 Uiso 1.0000
H H271 0.4115 0.2754 0.5181 0.0400 Uiso 1.0000
H H272 0.4803 0.2669 0.4441 0.0397 Uiso 1.0000
H H261 0.3231 0.1927 0.5587 0.0376 Uiso 1.0000
H H262 0.3335 0.1285 0.5132 0.0369 Uiso 1.0000
H H201 0.4923 0.1716 0.3704 0.0379 Uiso 1.0000
H H202 0.4354 0.1162 0.4003 0.0387 Uiso 1.0000
H H351 0.1073 0.1926 0.4673 0.0420 Uiso 1.0000
H H352 0.0468 0.1652 0.3451 0.0413 Uiso 1.0000
H H361 0.1826 0.1005 0.5424 0.0572 Uiso 1.0000
H H362 0.1255 0.0714 0.4211 0.0579 Uiso 1.0000
H H372 0.0181 0.0545 0.5240 0.1066 Uiso 1.0000
H H373 0.0058 0.1234 0.5365 0.1065 Uiso 1.0000
H H371 -0.0529 0.0913 0.4176 0.1066 Uiso 1.0000
H H292 0.3977 0.1499 0.1666 0.0441 Uiso 1.0000
H H291 0.2660 0.1473 0.1059 0.0432 Uiso 1.0000
H H302 0.3993 0.0553 0.2435 0.0525 Uiso 1.0000
H H301 0.2675 0.0528 0.1838 0.0534 Uiso 1.0000
H H312 0.3437 -0.0001 0.0775 0.0710 Uiso 1.0000
H H311 0.4058 0.0579 0.0642 0.0701 Uiso 1.0000
H H313 0.2727 0.0538 0.0072 0.0718 Uiso 1.0000
H H81 0.9151 0.2263 0.3611 0.0457 Uiso 1.0000
H H82 0.8659 0.2291 0.2287 0.0451 Uiso 1.0000
H H101 0.6800 0.2775 0.1226 0.0385 Uiso 1.0000
H H41 0.8178 0.4270 0.3091 0.0411 Uiso 1.0000
H H91 0.9852 0.3762 0.4079 0.0453 Uiso 1.0000
H H92 0.9911 0.3150 0.4707 0.0451 Uiso 1.0000
H H141 0.8903 0.3587 0.5797 0.0480 Uiso 1.0000
H H142 0.7783 0.3931 0.5183 0.0461 Uiso 1.0000
H H151 0.9877 0.4377 0.5396 0.0542 Uiso 1.0000
H H152 0.8730 0.4720 0.4804 0.0538 Uiso 1.0000
H H161 0.9692 0.5090 0.6648 0.0816 Uiso 1.0000
H H163 0.9716 0.4448 0.7131 0.0814 Uiso 1.0000
H H162 0.8570 0.4791 0.6549 0.0813 Uiso 1.0000
H H112 0.6828 0.3697 0.0256 0.0445 Uiso 1.0000
H H111 0.6100 0.3982 0.0830 0.0418 Uiso 1.0000
H H122 0.8028 0.4512 0.0804 0.0611 Uiso 1.0000
H H121 0.7358 0.4786 0.1446 0.0606 Uiso 1.0000
H H132 0.6794 0.5245 -0.0329 0.0821 Uiso 1.0000
H H131 0.6403 0.4627 -0.0907 0.0830 Uiso 1.0000
H H133 0.5790 0.4914 -0.0244 0.0836 Uiso 1.0000
H H171 0.7490 0.1778 0.3584 0.0495 Uiso 1.0000
H H172 0.6303 0.2058 0.2953 0.0493 Uiso 1.0000
H H181 0.7507 0.1601 0.1784 0.0724 Uiso 1.0000
H H182 0.6265 0.1791 0.1236 0.0733 Uiso 1.0000
H H192 0.6309 0.0768 0.1305 0.0976 Uiso 1.0000
H H193 0.7068 0.0790 0.2604 0.0985 Uiso 1.0000
H H191 0.5823 0.0993 0.2172 0.0980 Uiso 1.0000
H H61 0.8258 0.2699 0.4657 0.0408 Uiso 1.0000
H H3 0.5379 0.3125 0.1209 0.0493 Uiso 1.0000
H H2 0.6248 0.3068 0.3608 0.0653 Uiso 1.0000
H H4 0.1729 0.2612 0.1586 0.0565 Uiso 1.0000
H H5 0.0605 0.2783 0.2841 0.0541 Uiso 1.0000
H H1 0.6209 0.3901 0.2705 0.0617 Uiso 1.0000
H H6 0.0936 0.1786 0.1939 0.0573 Uiso 1.0000
H H21 0.9078 0.3782 0.2069 0.0497 Uiso 1.0000
H H22 0.8620 0.3215 0.1358 0.0487 Uiso 1.0000

loop_
_atom_site_aniso_label
_atom_site_aniso_U_11
_atom_site_aniso_U_22
_atom_site_aniso_U_33
_atom_site_aniso_U_12
_atom_site_aniso_U_13
_atom_site_aniso_U_23
O4 0.0343(6) 0.0458(7) 0.0311(6) 0.0050(5) 0.0137(5) 0.0050(5)
C22 0.0273(7) 0.0388(9) 0.0293(8) 0.0020(6) 0.0116(6) 0.0026(6)
C21 0.0291(8) 0.0384(8) 0.0284(7) 0.0031(6) 0.0126(6) 0.0005(6)
C28 0.0279(7) 0.0374(8) 0.0287(7) -0.0001(6) 0.0093(6) 0.0001(6)
O6 0.0324(6) 0.0493(7) 0.0323(6) -0.0034(5) 0.0091(5) -0.0039(5)
C25 0.0259(7) 0.0370(8) 0.0297(8) 0.0015(6) 0.0119(6) 0.0009(6)
C24 0.0263(7) 0.0367(8) 0.0288(7) 0.0024(6) 0.0113(6) 0.0015(6)
C23 0.0285(7) 0.0350(8) 0.0323(8) 0.0013(6) 0.0128(6) 0.0010(6)
C32 0.0349(8) 0.0369(9) 0.0381(9) 0.0024(7) 0.0163(7) 0.0005(7)
C33 0.0433(10) 0.0418(10) 0.0456(10) -0.0037(8) 0.0210(8) -0.0041(8)
C34 0.0589(12) 0.0426(10) 0.0478(10) -0.0065(9) 0.0245(9) 0.0020(8)
C27 0.0267(7) 0.0394(9) 0.0326(8) 0.0008(6) 0.0105(6) -0.0015(7)
N2 0.0265(6) 0.0394(7) 0.0308(7) 0.0020(5) 0.0111(5) 0.0001(6)
C26 0.0282(7) 0.0392(9) 0.0288(8) 0.0032(6) 0.0110(6) 0.0016(6)
C20 0.0278(8) 0.0410(9) 0.0314(8) 0.0048(6) 0.0130(6) 0.0011(6)
O5 0.0264(5) 0.0481(7) 0.0328(6) 0.0075(5) 0.0121(5) 0.0040(5)
C35 0.0289(8) 0.0404(9) 0.0352(8) 0.0007(7) 0.0135(7) 0.0011(7)
C36 0.0419(10) 0.0494(11) 0.0528(11) 0.0029(8) 0.0233(9) 0.0110(9)
C37 0.0587(13) 0.0608(14) 0.0930(18) -0.0020(11) 0.0483(13) 0.0190(13)
C29 0.0375(9) 0.0402(9) 0.0331(8) 0.0017(7) 0.0175(7) -0.0010(7)
C30 0.0536(11) 0.0412(10) 0.0369(9) 0.0001(8) 0.0228(8) -0.0020(7)
C31 0.0568(11) 0.0452(10) 0.0413(10) -0.0021(9) 0.0245(9) -0.0061(8)
O2 0.0349(6) 0.0527(8) 0.0416(6) 0.0001(5) 0.0211(5) 0.0007(6)
C6 0.0289(8) 0.0454(9) 0.0318(8) 0.0045(7) 0.0127(6) 0.0035(7)
C7 0.0295(8) 0.0390(9) 0.0341(8) 0.0035(7) 0.0145(6) 0.0015(7)
C8 0.0308(8) 0.0448(10) 0.0388(9) 0.0054(7) 0.0148(7) 0.0018(7)
N1 0.0295(7) 0.0484(9) 0.0376(7) 0.0019(6) 0.0139(6) -0.0005(6)
C2 0.0308(8) 0.0489(10) 0.0359(9) -0.0027(7) 0.0156(7) 0.0004(7)
C3 0.0295(8) 0.0387(8) 0.0323(8) -0.0026(7) 0.0133(6) 0.0001(7)
C10 0.0252(7) 0.0399(9) 0.0320(8) 0.0005(6) 0.0129(6) -0.0005(6)
O3 0.0246(5) 0.0460(7) 0.0304(5) 0.0011(5) 0.0103(4) 0.0000(5)
C4 0.0285(8) 0.0433(9) 0.0323(8) -0.0009(7) 0.0118(6) -0.0004(7)
C5 0.0282(8) 0.0445(9) 0.0314(8) 0.0007(7) 0.0110(6) 0.0005(7)
C9 0.0291(8) 0.0518(11) 0.0344(8) 0.0001(7) 0.0108(7) 0.0000(7)
C14 0.0353(9) 0.0511(11) 0.0324(8) 0.0014(8) 0.0121(7) -0.0009(7)
C15 0.0441(10) 0.0503(11) 0.0395(9) -0.0010(8) 0.0108(8) -0.0031(8)
C16 0.0637(13) 0.0567(13) 0.0444(11) -0.0011(10) 0.0141(10) -0.0097(9)
O1 0.0347(6) 0.0481(7) 0.0407(6) 0.0053(5) 0.0127(5) -0.0058(6)
C11 0.0360(9) 0.0427(9) 0.0318(8) -0.0043(7) 0.0115(7) 0.0005(7)
C12 0.0532(11) 0.0482(11) 0.0472(11) -0.0104(9) 0.0133(9) 0.0067(9)
C13 0.0705(14) 0.0475(12) 0.0478(11) -0.0071(10) 0.0170(10) 0.0088(9)
C17 0.0400(9) 0.0391(9) 0.0432(9) 0.0016(7) 0.0200(8) 0.0034(7)
C18 0.0787(15) 0.0433(11) 0.0572(13) -0.0092(10) 0.0340(12) -0.0053(9)
C19 0.0616(14) 0.0473(12) 0.0867(17) -0.0052(10) 0.0344(13) -0.0071(12)

loop_
_atom_type_symbol
_atom_type_scat_dispersion_real
_atom_type_scat_dispersion_imag
_atom_type_scat_source
C 0.0033 0.0016 'International Tables Vol C 4.2.6.8 and 6.1.1.4'
H 0.0000 0.0000 'International Tables Vol C 4.2.6.8 and 6.1.1.4'
N 0.0061 0.0033 'International Tables Vol C 4.2.6.8 and 6.1.1.4'
O 0.0106 0.0060 'International Tables Vol C 4.2.6.8 and 6.1.1.4'

loop_
_geom_angle_atom_site_label_1
_geom_angle_atom_site_label_2
_geom_angle_atom_site_label_3
_geom_angle
_geom_angle_publ_flag
C22 O4 H4 106.1 no
O4 C22 C21 112.55(13) no
O4 C22 C23 111.96(13) no
C21 C22 C23 110.71(13) no
O4 C22 H221 106.2 no
C21 C22 H221 106.7 no
C23 C22 H221 108.5 no
C22 C21 C28 112.32(13) no
C22 C21 C20 106.14(13) no
C28 C21 C20 106.18(13) no
C22 C21 C29 108.86(13) no
C28 C21 C29 112.08(14) no
C20 C21 C29 111.09(13) no
C21 C28 O6 113.01(13) no
C21 C28 C25 110.05(13) no
O6 C28 C25 113.04(13) no
C21 C28 H281 106.8 no
O6 C28 H281 105.8 no
C25 C28 H281 107.7 no
C28 O6 H6 104.0 no
C28 C25 C24 110.28(13) no
C28 C25 C26 106.56(12) no
C24 C25 C26 107.18(13) no
C28 C25 C35 112.72(13) no
C24 C25 C35 109.14(13) no
C26 C25 C35 110.79(13) no
C25 C24 C23 111.76(13) no
C25 C24 O5 110.02(13) no
C23 C24 O5 108.96(12) no
C25 C24 H241 108.0 no
C23 C24 H241 108.3 no
O5 C24 H241 109.7 no
C22 C23 C24 108.97(13) no
C22 C23 C32 113.24(14) no
C24 C23 C32 110.03(13) no
C22 C23 C27 107.17(13) no
C24 C23 C27 107.33(13) no
C32 C23 C27 109.90(13) no
C23 C32 C33 116.31(14) no
C23 C32 H321 107.7 no
C33 C32 H321 108.2 no
C23 C32 H322 107.5 no
C33 C32 H322 108.5 no
H321 C32 H322 108.3 no
C32 C33 C34 111.86(16) no
C32 C33 H331 108.5 no
C34 C33 H331 108.3 no
C32 C33 H332 109.5 no
C34 C33 H332 109.1 no
H331 C33 H332 109.6 no
C33 C34 H341 111.2 no
C33 C34 H342 110.6 no
H341 C34 H342 107.8 no
C33 C34 H343 110.3 no
H341 C34 H343 109.5 no
H342 C34 H343 107.3 no
C23 C27 N2 112.55(13) no
C23 C27 H271 109.6 no
N2 C27 H271 108.5 no
C23 C27 H272 109.9 no
N2 C27 H272 107.7 no
H271 C27 H272 108.5 no
C27 N2 C26 109.33(12) no
C27 N2 C20 109.62(13) no
C26 N2 C20 109.22(13) no
C25 C26 N2 112.30(13) no
C25 C26 H261 108.8 no
N2 C26 H261 108.5 no
C25 C26 H262 109.2 no
N2 C26 H262 108.3 no
H261 C26 H262 109.8 no
C21 C20 N2 112.41(13) no
C21 C20 H201 109.5 no
N2 C20 H201 108.2 no
C21 C20 H202 110.3 no
N2 C20 H202 107.7 no
H201 C20 H202 108.5 no
C24 O5 H5 110.4 no
C25 C35 C36 117.98(14) no
C25 C35 H351 106.7 no
C36 C35 H351 107.3 no
C25 C35 H352 107.5 no
C36 C35 H352 109.1 no
H351 C35 H352 108.0 no
C35 C36 C37 110.91(17) no
C35 C36 H361 109.9 no
C37 C36 H361 108.6 no
C35 C36 H362 109.7 no
C37 C36 H362 109.3 no
H361 C36 H362 108.4 no
C36 C37 H372 109.6 no
C36 C37 H373 109.0 no
H372 C37 H373 110.0 no
C36 C37 H371 111.0 no
H372 C37 H371 107.7 no
H373 C37 H371 109.6 no
C21 C29 C30 117.32(14) no
C21 C29 H292 107.9 no
C30 C29 H292 107.2 no
C21 C29 H291 107.4 no
C30 C29 H291 107.9 no
H292 C29 H291 108.9 no
C29 C30 C31 111.38(15) no
C29 C30 H302 110.4 no
C31 C30 H302 109.9 no
C29 C30 H301 109.5 no
C31 C30 H301 108.3 no
H302 C30 H301 107.3 no
C30 C31 H312 110.0 no
C30 C31 H311 109.5 no
H312 C31 H311 109.2 no
C30 C31 H313 109.5 no
H312 C31 H313 108.9 no
H311 C31 H313 109.7 no
C6 O2 H2 106.8 no
O2 C6 C7 112.81(14) no
O2 C6 C5 114.11(14) no
C7 C6 C5 110.76(13) no
O2 C6 H61 105.0 no
C7 C6 H61 107.1 no
C5 C6 H61 106.4 no
C6 C7 C8 106.33(14) no
C6 C7 C10 109.84(14) no
C8 C7 C10 107.59(13) no
C6 C7 C17 110.63(14) no
C8 C7 C17 109.20(14) no
C10 C7 C17 112.98(14) no
C7 C8 N1 113.30(14) no
C7 C8 H81 107.9 no
N1 C8 H81 108.9 no
C7 C8 H82 109.7 no
N1 C8 H82 108.4 no
H81 C8 H82 108.6 no
C8 N1 C2 108.51(13) no
C8 N1 C9 109.61(14) no
C2 N1 C9 109.42(14) no
N1 C2 C3 112.43(14) no
N1 C2 H21 109.2 no
C3 C2 H21 108.2 no
N1 C2 H22 110.1 no
C3 C2 H22 110.1 no
H21 C2 H22 106.6 no
C2 C3 C10 107.58(14) no
C2 C3 C4 107.37(13) no
C10 C3 C4 109.76(13) no
C2 C3 C11 110.44(13) no
C10 C3 C11 109.11(13) no
C4 C3 C11 112.46(14) no
C7 C10 C3 110.85(13) no
C7 C10 O3 108.86(13) no
C3 C10 O3 111.07(13) no
C7 C10 H101 109.6 no
C3 C10 H101 108.8 no
O3 C10 H101 107.6 no
C10 O3 H3 106.2 no
C3 C4 C5 110.40(14) no
C3 C4 O1 112.65(13) no
C5 C4 O1 113.17(14) no
C3 C4 H41 107.6 no
C5 C4 H41 105.8 no
O1 C4 H41 106.8 no
C4 C5 C6 111.37(13) no
C4 C5 C9 106.53(14) no
C6 C5 C9 106.02(14) no
C4 C5 C14 112.05(15) no
C6 C5 C14 109.69(14) no
C9 C5 C14 110.97(14) no
C5 C9 N1 112.46(14) no
C5 C9 H91 107.4 no
N1 C9 H91 109.1 no
C5 C9 H92 109.6 no
N1 C9 H92 109.1 no
H91 C9 H92 109.1 no
C5 C14 C15 116.59(15) no
C5 C14 H141 107.2 no
C15 C14 H141 108.6 no
C5 C14 H142 108.8 no
C15 C14 H142 108.6 no
H141 C14 H142 106.6 no
C14 C15 C16 111.66(17) no
C14 C15 H151 109.6 no
C16 C15 H151 109.5 no
C14 C15 H152 108.9 no
C16 C15 H152 108.7 no
H151 C15 H152 108.4 no
C15 C16 H161 110.9 no
C15 C16 H163 110.6 no
H161 C16 H163 107.3 no
C15 C16 H162 112.2 no
H161 C16 H162 106.9 no
H163 C16 H162 108.7 no
C4 O1 H1 105.5 no
C3 C11 C12 117.40(15) no
C3 C11 H112 107.4 no
C12 C11 H112 108.8 no
C3 C11 H111 107.8 no
C12 C11 H111 107.0 no
H112 C11 H111 108.1 no
C11 C12 C13 111.20(16) no
C11 C12 H122 109.4 no
C13 C12 H122 109.3 no
C11 C12 H121 110.5 no
C13 C12 H121 108.5 no
H122 C12 H121 107.9 no
C12 C13 H132 111.9 no
C12 C13 H131 111.1 no
H132 C13 H131 108.5 no
C12 C13 H133 110.4 no
H132 C13 H133 107.5 no
H131 C13 H133 107.2 no
C7 C17 C18 116.01(15) no
C7 C17 H171 107.6 no
C18 C17 H171 108.2 no
C7 C17 H172 108.8 no
C18 C17 H172 109.3 no
H171 C17 H172 106.7 no
C17 C18 C19 114.05(19) no
C17 C18 H181 109.4 no
C19 C18 H181 109.8 no
C17 C18 H182 108.6 no
C19 C18 H182 108.2 no
H181 C18 H182 106.5 no
C18 C19 H192 111.1 no
C18 C19 H193 109.1 no
H192 C19 H193 108.8 no
C18 C19 H191 110.5 no
H192 C19 H191 109.8 no
H193 C19 H191 107.6 no

loop_
_geom_bond_atom_site_label_1
_geom_bond_atom_site_label_2
_geom_bond_distance
_geom_bond_publ_flag
O4 C22 1.4323(19) no
O4 H4 0.836 no
C22 C21 1.551(2) no
C22 C23 1.540(2) no
C22 H221 0.979 no
C21 C28 1.546(2) no
C21 C20 1.545(2) no
C21 C29 1.537(2) no
C28 O6 1.4311(19) no
C28 C25 1.543(2) no
C28 H281 1.000 no
O6 H6 0.833 no
C25 C24 1.544(2) no
C25 C26 1.546(2) no
C25 C35 1.540(2) no
C24 C23 1.541(2) no
C24 O5 1.4498(18) no
C24 H241 0.988 no
C23 C32 1.543(2) no
C23 C27 1.543(2) no
C32 C33 1.526(2) no
C32 H321 0.969 no
C32 H322 0.978 no
C33 C34 1.528(3) no
C33 H331 0.986 no
C33 H332 0.990 no
C34 H341 0.970 no
C34 H342 0.965 no
C34 H343 0.974 no
C27 N2 1.468(2) no
C27 H271 0.978 no
C27 H272 0.982 no
N2 C26 1.477(2) no
N2 C20 1.481(2) no
C26 H261 0.969 no
C26 H262 0.982 no
C20 H201 0.979 no
C20 H202 0.981 no
O5 H5 0.829 no
C35 C36 1.523(3) no
C35 H351 0.974 no
C35 H352 0.992 no
C36 C37 1.525(3) no
C36 H361 0.978 no
C36 H362 0.987 no
C37 H372 0.954 no
C37 H373 0.978 no
C37 H371 0.979 no
C29 C30 1.530(3) no
C29 H292 0.981 no
C29 H291 0.965 no
C30 C31 1.521(3) no
C30 H302 0.976 no
C30 H301 0.992 no
C31 H312 0.969 no
C31 H311 0.986 no
C31 H313 0.973 no
O2 C6 1.427(2) no
O2 H2 0.824 no
C6 C7 1.549(2) no
C6 C5 1.550(2) no
C6 H61 0.979 no
C7 C8 1.533(2) no
C7 C10 1.536(2) no
C7 C17 1.541(2) no
C8 N1 1.471(2) no
C8 H81 0.970 no
C8 H82 0.980 no
N1 C2 1.473(2) no
N1 C9 1.480(2) no
C2 C3 1.541(2) no
C2 H21 0.962 no
C2 H22 0.974 no
C3 C10 1.548(2) no
C3 C4 1.541(2) no
C3 C11 1.542(2) no
C10 O3 1.4400(19) no
C10 H101 0.987 no
O3 H3 0.839 no
C4 C5 1.548(2) no
C4 O1 1.429(2) no
C4 H41 1.014 no
C5 C9 1.548(2) no
C5 C14 1.538(2) no
C9 H91 0.986 no
C9 H92 0.973 no
C14 C15 1.525(3) no
C14 H141 0.982 no
C14 H142 0.970 no
C15 C16 1.522(3) no
C15 H151 0.983 no
C15 H152 0.975 no
C16 H161 0.990 no
C16 H163 0.972 no
C16 H162 0.981 no
O1 H1 0.794 no
C11 C12 1.517(3) no
C11 H112 0.976 no
C11 H111 0.979 no
C12 C13 1.513(3) no
C12 H122 0.978 no
C12 H121 0.973 no
C13 H132 0.974 no
C13 H131 0.964 no
C13 H133 0.967 no
C17 C18 1.513(3) no
C17 H171 0.980 no
C17 H172 0.977 no
C18 C19 1.502(3) no
C18 H181 0.960 no
C18 H182 0.980 no
C19 H192 0.980 no
C19 H193 0.964 no
C19 H191 0.979 no

loop_
_geom_hbond_atom_site_label_D
_geom_hbond_atom_site_label_H
_geom_hbond_atom_site_label_A
_geom_hbond_site_symmetry_A
_geom_hbond_distance_DH
_geom_hbond_distance_HA
_geom_hbond_distance_DA
_geom_hbond_angle_DHA
_geom_hbond_publ_flag
C26 H261 O4 4_555 0.97 2.38 3.261(3) 151 yes
C35 H351 O4 4_555 0.97 2.54 3.344(3) 140 yes
C31 H312 O1 3_645 0.97 2.54 3.355(3) 142 yes
O3 H3 N2 4_554 0.84 1.87 2.696(3) 168 yes
O2 H2 O3 . 0.82 2.08 2.788(3) 143 yes
O4 H4 O5 . 0.84 1.96 2.696(3) 147 yes
O5 H5 N1 1_455 0.83 1.90 2.713(3) 167 yes
O1 H1 O3 . 0.79 2.07 2.777(3) 149 yes
O6 H6 O5 . 0.83 2.07 2.810(3) 148 yes
